data_7017366
loop_
_publ_author_name
'Dey, Sandeep Kumar'
'Das, Gopal'

_publ_section_title
;
 Encapsulation of trivalent phosphate anion within a rigidified \p-stacked
 dimeric capsular assembly of tripodal receptor.
;
_journal_issue 45
_journal_name_full 'Dalton transactions (Cambridge, England : 2003)'
_journal_page_first 12048
_journal_page_last 12051
_journal_paper_doi 10.1039/c1dt11195g
_journal_volume 40
_journal_year 2011
_chemical_formula_sum 'C45 H69 F N12 O6 S3'
_chemical_formula_weight 989.33
_chemical_name_systematic
;
?
;
_space_group_IT_number 2
_symmetry_cell_setting triclinic
_symmetry_space_group_name_Hall '-P 1'
_symmetry_space_group_name_H-M 'P -1'
_atom_sites_solution_hydrogens geom
_atom_sites_solution_primary direct
_atom_sites_solution_secondary difmap
_audit_creation_method SHELXL-97
_cell_angle_alpha 79.965(2)
_cell_angle_beta 86.542(3)
_cell_angle_gamma 60.285(2)
_cell_formula_units_Z 4
_cell_length_a 13.0874(4)
_cell_length_b 13.1320(4)
_cell_length_c 35.7500(11)
_cell_measurement_reflns_used 9440
_cell_measurement_temperature 298(2)
_cell_measurement_theta_max 23.49
_cell_measurement_theta_min 2.28
_cell_volume 5252.1(3)
_computing_cell_refinement 'Bruker Smart'
_computing_data_collection 'Bruker Smart'
_computing_data_reduction 'Bruker SAINT'
_computing_molecular_graphics 'Bruker SHELXTL'
_computing_publication_material 'Bruker SHELXTL'
_computing_structure_refinement 'SHELXL-97 (Sheldrick, 1997)'
_computing_structure_solution 'SHELXS-97 (Sheldrick, 1990)'
_diffrn_ambient_temperature 298(2)
_diffrn_measured_fraction_theta_full 0.989
_diffrn_measured_fraction_theta_max 0.989
_diffrn_measurement_device_type 'CCD area detector'
_diffrn_measurement_method 'phi and onega scans'
_diffrn_radiation_monochromator graphite
_diffrn_radiation_source 'fine-focus sealed tube'
_diffrn_radiation_type MoK\a
_diffrn_radiation_wavelength 0.71073
_diffrn_reflns_av_R_equivalents 0.0349
_diffrn_reflns_av_sigmaI/netI 0.0831
_diffrn_reflns_limit_h_max 16
_diffrn_reflns_limit_h_min -14
_diffrn_reflns_limit_k_max 16
_diffrn_reflns_limit_k_min -16
_diffrn_reflns_limit_l_max 38
_diffrn_reflns_limit_l_min -47
_diffrn_reflns_number 49038
_diffrn_reflns_theta_full 28.36
_diffrn_reflns_theta_max 28.36
_diffrn_reflns_theta_min 1.16
_exptl_absorpt_coefficient_mu 0.201
_exptl_absorpt_correction_T_max 0.941
_exptl_absorpt_correction_T_min 0.916
_exptl_absorpt_correction_type multi-scan
_exptl_absorpt_process_details 'SADABS (Sheldrick, 1997)'
_exptl_crystal_colour yellow
_exptl_crystal_density_diffrn 1.251
_exptl_crystal_density_method 'not measured'
_exptl_crystal_description block
_exptl_crystal_F_000 2112
_exptl_crystal_size_max 0.42
_exptl_crystal_size_mid 0.34
_exptl_crystal_size_min 0.22
_refine_diff_density_max 0.710
_refine_diff_density_min -0.429
_refine_diff_density_rms 0.089
_refine_ls_extinction_method none
_refine_ls_goodness_of_fit_ref 1.061
_refine_ls_matrix_type full
_refine_ls_number_parameters 1207
_refine_ls_number_reflns 21528
_refine_ls_number_restraints 20
_refine_ls_restrained_S_all 1.061
_refine_ls_R_factor_all 0.1979
_refine_ls_R_factor_gt 0.0875
_refine_ls_shift/su_max 0.018
_refine_ls_shift/su_mean 0.006
_refine_ls_structure_factor_coef Fsqd
_refine_ls_weighting_details 'calc w=1/[\s^2^(Fo^2^)+(0.1500P)^2^+0.0010P] where P=(Fo^2^+2Fc^2^)/3'
_refine_ls_weighting_scheme calc
_refine_ls_wR_factor_gt 0.2076
_refine_ls_wR_factor_ref 0.2466
_reflns_number_gt 21878
_reflns_number_total 25528
_reflns_threshold_expression >2sigma(I)
_cod_data_source_file c1dt11195g.txt
_cod_data_source_block Thiourea-F
_cod_original_sg_symbol_H-M P-1
_cod_database_code 7017366

loop_
_symmetry_equiv_pos_as_xyz
'x, y, z'
'-x, -y, -z'

loop_
_atom_site_label
_atom_site_type_symbol
_atom_site_fract_x
_atom_site_fract_y
_atom_site_fract_z
_atom_site_U_iso_or_equiv
_atom_site_adp_type
_atom_site_occupancy
_atom_site_symmetry_multiplicity
_atom_site_calc_flag
_atom_site_refinement_flags
S1 S 1.28986(11) 0.00759(12) 0.84622(3) 0.0712(4) Uani 1 1 d .
S4 S 0.58719(13) 1.15297(11) 0.65577(4) 0.0763(4) Uani 1 1 d .
S5 S 0.91642(12) 0.41530(11) 0.65312(4) 0.0773(4) Uani 1 1 d .
S3 S 0.55529(13) 0.42414(12) 0.84122(4) 0.0857(5) Uani 1 1 d .
S2 S 0.88067(14) -0.31996(12) 0.84534(4) 0.0850(4) Uani 1 1 d .
S6 S 0.17573(12) 0.82917(14) 0.65829(4) 0.0875(5) Uani 1 1 d .
F1 F 0.9031(2) 0.0556(2) 0.80823(6) 0.0583(6) Uani 1 1 d .
N1 N 0.9081(3) 0.0070(3) 0.90700(9) 0.0609(10) Uani 1 1 d .
C4 C 1.1569(4) 0.0618(3) 0.76251(11) 0.0484(10) Uani 1 1 d .
C9 C 1.2532(4) 0.0785(4) 0.75355(12) 0.0614(12) Uani 1 1 d .
H9 H 1.3016 0.0721 0.7729 0.074 Uiso 1 1 calc R
C5 C 1.0861(4) 0.0722(4) 0.73215(12) 0.0591(12) Uani 1 1 d .
H5 H 1.0212 0.0617 0.7376 0.071 Uiso 1 1 calc R
C6 C 1.1102(4) 0.0970(4) 0.69518(12) 0.0620(12) Uani 1 1 d .
H6 H 1.0629 0.1027 0.6757 0.074 Uiso 1 1 calc R
C7 C 1.2054(4) 0.1135(4) 0.68718(12) 0.0575(12) Uani 1 1 d .
C3 C 1.1651(4) 0.0144(4) 0.83385(12) 0.0516(11) Uani 1 1 d .
C2 C 1.1142(4) -0.0268(5) 0.90065(11) 0.0696(13) Uani 1 1 d .
H2A H 1.0984 0.0468 0.9084 0.084 Uiso 1 1 calc R
H2B H 1.1951 -0.0863 0.9079 0.084 Uiso 1 1 calc R
C8 C 1.2767(4) 0.1046(4) 0.71602(14) 0.0678(13) Uani 1 1 d .
H8 H 1.3408 0.1161 0.7101 0.081 Uiso 1 1 calc R
C1 C 1.0319(4) -0.0677(5) 0.92030(12) 0.0729(14) Uani 1 1 d .
H1A H 1.0590 -0.1485 0.9165 0.087 Uiso 1 1 calc R
H1B H 1.0363 -0.0692 0.9474 0.087 Uiso 1 1 calc R
N3 N 1.1194(3) 0.0386(3) 0.79856(9) 0.0511(9) Uani 1 1 d .
H3 H 1.0531 0.0399 0.7983 0.061 Uiso 1 1 calc R
N2 N 1.0972(3) -0.0086(3) 0.86010(9) 0.0622(10) Uani 1 1 d .
H2 H 1.0391 -0.0128 0.8519 0.075 Uiso 1 1 calc R
N4 N 1.2321(4) 0.1390(4) 0.64797(13) 0.0743(12) Uani 1 1 d .
O1 O 1.1671(4) 0.1494(4) 0.62312(11) 0.1004(13) Uani 1 1 d .
O2 O 1.3201(4) 0.1480(4) 0.64101(10) 0.1044(13) Uani 1 1 d .
C13 C 0.8853(4) -0.1597(4) 0.76180(14) 0.0573(11) Uani 1 1 d .
C14 C 0.8785(4) -0.0713(4) 0.73252(14) 0.0653(13) Uani 1 1 d .
H14 H 0.8721 -0.0022 0.7384 0.078 Uiso 1 1 calc R
C12 C 0.8776(4) -0.1900(4) 0.83401(14) 0.0608(12) Uani 1 1 d .
C11 C 0.8697(5) -0.1580(5) 0.90038(13) 0.0763(15) Uani 1 1 d .
H11A H 0.9477 -0.2224 0.9088 0.092 Uiso 1 1 calc R
H11B H 0.8139 -0.1859 0.9071 0.092 Uiso 1 1 calc R
C15 C 0.8809(4) -0.0839(4) 0.69485(14) 0.0662(13) Uani 1 1 d .
H15 H 0.8766 -0.0242 0.6756 0.079 Uiso 1 1 calc R
C18 C 0.8956(4) -0.2626(4) 0.75179(15) 0.0718(14) Uani 1 1 d .
H18 H 0.9011 -0.3237 0.7707 0.086 Uiso 1 1 calc R
C16 C 0.8898(4) -0.1862(5) 0.68629(15) 0.0652(13) Uani 1 1 d .
C17 C 0.8976(4) -0.2741(5) 0.71464(17) 0.0757(14) Uani 1 1 d .
H17 H 0.9044 -0.3431 0.7085 0.091 Uiso 1 1 calc R
C10 C 0.8391(5) -0.0529(5) 0.91960(13) 0.0769(15) Uani 1 1 d .
H10A H 0.7562 0.0043 0.9148 0.092 Uiso 1 1 calc R
H10B H 0.8514 -0.0799 0.9468 0.092 Uiso 1 1 calc R
N6 N 0.8831(3) -0.1354(3) 0.79828(11) 0.0608(10) Uani 1 1 d .
H6A H 0.8858 -0.0714 0.7984 0.073 Uiso 1 1 calc R
N5 N 0.8665(3) -0.1228(4) 0.85977(11) 0.0704(11) Uani 1 1 d .
H5A H 0.8566 -0.0529 0.8514 0.085 Uiso 1 1 calc R
N7 N 0.8900(4) -0.1999(6) 0.64713(15) 0.0848(14) Uani 1 1 d .
O3 O 0.8816(4) -0.1171(5) 0.62243(13) 0.1124(15) Uani 1 1 d .
O4 O 0.8967(4) -0.2900(4) 0.63991(12) 0.1145(15) Uani 1 1 d .
C21 C 0.6756(4) 0.3048(4) 0.83049(12) 0.0574(11) Uani 1 1 d .
C20 C 0.7402(4) 0.2173(5) 0.89732(13) 0.0775(15) Uani 1 1 d .
H20A H 0.6787 0.1979 0.9050 0.093 Uiso 1 1 calc R
H20B H 0.7168 0.2946 0.9037 0.093 Uiso 1 1 calc R
C19 C 0.8556(5) 0.1237(5) 0.91856(13) 0.0758(14) Uani 1 1 d .
H19A H 0.9117 0.1521 0.9146 0.091 Uiso 1 1 calc R
H19B H 0.8411 0.1150 0.9456 0.091 Uiso 1 1 calc R
C22 C 0.6599(4) 0.3369(4) 0.75842(12) 0.0541(11) Uani 1 1 d .
C25 C 0.5844(4) 0.4285(4) 0.68332(13) 0.0595(12) Uani 1 1 d .
C27 C 0.7287(4) 0.2827(4) 0.72884(13) 0.0629(12) Uani 1 1 d .
H27 H 0.8015 0.2146 0.7345 0.075 Uiso 1 1 calc R
C26 C 0.6907(4) 0.3281(4) 0.69166(13) 0.0689(13) Uani 1 1 d .
H26 H 0.7372 0.2906 0.6723 0.083 Uiso 1 1 calc R
C24 C 0.5156(4) 0.4829(4) 0.71197(15) 0.0731(14) Uani 1 1 d .
H24 H 0.4429 0.5511 0.7061 0.088 Uiso 1 1 calc R
C23 C 0.5531(4) 0.4376(4) 0.74902(14) 0.0686(13) Uani 1 1 d .
H23 H 0.5056 0.4756 0.7682 0.082 Uiso 1 1 calc R
N9 N 0.7097(3) 0.2784(3) 0.79494(10) 0.0587(9) Uani 1 1 d .
H9A H 0.7746 0.2127 0.7949 0.070 Uiso 1 1 calc R
N8 N 0.7544(3) 0.2216(3) 0.85685(10) 0.0676(11) Uani 1 1 d .
H8A H 0.8182 0.1665 0.8491 0.081 Uiso 1 1 calc R
N10 N 0.5457(4) 0.4751(4) 0.64396(13) 0.0756(12) Uani 1 1 d .
O5 O 0.4522(4) 0.5708(4) 0.63676(10) 0.1023(12) Uani 1 1 d .
O6 O 0.6071(4) 0.4210(4) 0.61912(11) 0.1020(13) Uani 1 1 d .
N11 N 0.5541(3) 0.8305(3) 0.59321(9) 0.0612(10) Uani 1 1 d .
C31 C 0.5820(3) 0.9967(4) 0.73990(12) 0.0502(10) Uani 1 1 d .
C36 C 0.5898(4) 0.9090(4) 0.76934(13) 0.0604(12) Uani 1 1 d .
H36 H 0.6005 0.8376 0.7639 0.072 Uiso 1 1 calc R
C30 C 0.5897(4) 1.0232(4) 0.66789(13) 0.0559(11) Uani 1 1 d .
C34 C 0.5703(4) 1.0306(4) 0.81450(13) 0.0557(11) Uani 1 1 d .
C29 C 0.5914(5) 0.9951(4) 0.60087(12) 0.0722(14) Uani 1 1 d .
H29A H 0.6462 1.0242 0.5939 0.087 Uiso 1 1 calc R
H29B H 0.5127 1.0595 0.5931 0.087 Uiso 1 1 calc R
C32 C 0.5698(4) 1.1006(4) 0.74830(13) 0.0636(12) Uani 1 1 d .
H32 H 0.5655 1.1597 0.7288 0.076 Uiso 1 1 calc R
C35 C 0.5817(4) 0.9266(4) 0.80683(14) 0.0665(13) Uani 1 1 d .
H35 H 0.5839 0.8688 0.8265 0.080 Uiso 1 1 calc R
C33 C 0.5640(4) 1.1176(4) 0.78561(14) 0.0690(13) Uani 1 1 d .
H33 H 0.5557 1.1879 0.7911 0.083 Uiso 1 1 calc R
C28 C 0.6211(5) 0.8919(4) 0.58061(12) 0.0703(13) Uani 1 1 d .
H28A H 0.6065 0.9213 0.5535 0.084 Uiso 1 1 calc R
H28B H 0.7044 0.8351 0.5846 0.084 Uiso 1 1 calc R
N13 N 0.5867(3) 0.9687(3) 0.70346(10) 0.0540(9) Uani 1 1 d .
H13 H 0.5878 0.9025 0.7038 0.065 Uiso 1 1 calc R
N12 N 0.5976(3) 0.9576(3) 0.64187(10) 0.0629(10) Uani 1 1 d .
H12 H 0.6071 0.8878 0.6500 0.075 Uiso 1 1 calc R
N14 N 0.5638(4) 1.0494(5) 0.85295(13) 0.0726(11) Uani 1 1 d .
O8 O 0.5636(4) 0.9728(4) 0.87830(11) 0.1000(12) Uani 1 1 d .
O7 O 0.5601(4) 1.1383(4) 0.86033(10) 0.1028(13) Uani 1 1 d .
C40 C 0.8101(4) 0.4991(4) 0.73665(12) 0.0533(11) Uani 1 1 d .
C41 C 0.7398(4) 0.5529(4) 0.76617(12) 0.0616(12) Uani 1 1 d .
H41 H 0.6671 0.6209 0.7602 0.074 Uiso 1 1 calc R
C39 C 0.7939(4) 0.5313(4) 0.66482(13) 0.0566(11) Uani 1 1 d .
C42 C 0.7747(4) 0.5088(4) 0.80325(13) 0.0633(12) Uani 1 1 d .
H42 H 0.7267 0.5459 0.8225 0.076 Uiso 1 1 calc R
C45 C 0.9175(4) 0.3981(4) 0.74607(13) 0.0634(12) Uani 1 1 d .
H45 H 0.9656 0.3604 0.7270 0.076 Uiso 1 1 calc R
C43 C 0.8837(4) 0.4070(4) 0.81194(13) 0.0608(12) Uani 1 1 d .
C38 C 0.7223(5) 0.6224(4) 0.59831(12) 0.0754(14) Uani 1 1 d .
H38A H 0.7448 0.5464 0.5910 0.091 Uiso 1 1 calc R
H38B H 0.7828 0.6431 0.5904 0.091 Uiso 1 1 calc R
C44 C 0.9537(4) 0.3533(4) 0.78318(14) 0.0731(14) Uani 1 1 d .
H44 H 1.0267 0.2856 0.7891 0.088 Uiso 1 1 calc R
C37 C 0.6048(4) 0.7174(4) 0.57927(12) 0.0733(14) Uani 1 1 d .
H37A H 0.6152 0.7313 0.5521 0.088 Uiso 1 1 calc R
H37B H 0.5495 0.6879 0.5832 0.088 Uiso 1 1 calc R
N16 N 0.7622(3) 0.5564(3) 0.70049(9) 0.0573(9) Uani 1 1 d .
H16 H 0.6981 0.6228 0.7006 0.069 Uiso 1 1 calc R
N15 N 0.7109(3) 0.6141(3) 0.63888(10) 0.0636(10) Uani 1 1 d .
H15A H 0.6462 0.6660 0.6472 0.076 Uiso 1 1 calc R
N17 N 0.9200(4) 0.3584(4) 0.85134(13) 0.0768(12) Uani 1 1 d .
O10 O 1.0136(4) 0.2662(4) 0.85888(10) 0.1078(13) Uani 1 1 d .
O9 O 0.8573(4) 0.4112(4) 0.87626(10) 0.1015(13) Uani 1 1 d .
C49 C 0.3146(4) 0.7712(3) 0.74127(13) 0.0545(11) Uani 1 1 d .
C50 C 0.3859(4) 0.7620(4) 0.77071(14) 0.0649(12) Uani 1 1 d .
H50 H 0.4511 0.7716 0.7646 0.078 Uiso 1 1 calc R
C48 C 0.3024(4) 0.8214(4) 0.66921(15) 0.0645(13) Uani 1 1 d .
C51 C 0.3629(4) 0.7393(4) 0.80820(14) 0.0693(13) Uani 1 1 d .
H51 H 0.4111 0.7342 0.8273 0.083 Uiso 1 1 calc R
C54 C 0.2179(4) 0.7573(4) 0.75078(15) 0.0694(13) Uani 1 1 d .
H54 H 0.1683 0.7644 0.7317 0.083 Uiso 1 1 calc R
C52 C 0.2674(5) 0.7243(4) 0.81681(15) 0.0657(13) Uani 1 1 d .
C47 C 0.3481(5) 0.8639(5) 0.60194(13) 0.0778(15) Uani 1 1 d .
H47A H 0.2667 0.9234 0.5955 0.093 Uiso 1 1 calc R
H47B H 0.3630 0.7909 0.5939 0.093 Uiso 1 1 calc R
C53 C 0.1947(5) 0.7329(4) 0.78818(17) 0.0795(15) Uani 1 1 d .
H53 H 0.1303 0.7221 0.7944 0.095 Uiso 1 1 calc R
C46 C 0.4288(4) 0.9060(4) 0.58157(13) 0.0753(15) Uani 1 1 d .
H46A H 0.4210 0.9101 0.5545 0.090 Uiso 1 1 calc R
H46B H 0.4028 0.9860 0.5861 0.090 Uiso 1 1 calc R
N19 N 0.3518(3) 0.7933(3) 0.70509(11) 0.0612(10) Uani 1 1 d .
H19 H 0.4198 0.7885 0.7051 0.073 Uiso 1 1 calc R
N18 N 0.3689(3) 0.8431(3) 0.64288(11) 0.0678(10) Uani 1 1 d .
H18A H 0.4287 0.8451 0.6507 0.081 Uiso 1 1 calc R
N20 N 0.2390(5) 0.7023(4) 0.85581(15) 0.0847(14) Uani 1 1 d .
O12 O 0.1514(4) 0.6919(4) 0.86355(12) 0.1154(15) Uani 1 1 d .
O11 O 0.3033(4) 0.6973(4) 0.88061(13) 0.1175(15) Uani 1 1 d .
C56 C 0.8483(6) 0.2861(7) 0.56545(19) 0.111(2) Uani 1 1 d .
C55 C 0.8797(6) 0.2003(6) 0.59976(17) 0.120(2) Uani 1 1 d .
H55A H 0.8383 0.1570 0.6002 0.179 Uiso 1 1 calc R
H55B H 0.8590 0.2406 0.6213 0.179 Uiso 1 1 calc R
H55C H 0.9630 0.1462 0.6007 0.179 Uiso 1 1 calc R
N21 N 0.8231(7) 0.3497(7) 0.53896(17) 0.158(3) Uani 1 1 d .
C57 C 0.3867(7) 0.3178(6) 0.10079(17) 0.122(2) Uani 1 1 d .
H57A H 0.3365 0.3141 0.1211 0.183 Uiso 1 1 calc R
H57B H 0.3850 0.3927 0.0976 0.183 Uiso 1 1 calc R
H57C H 0.4658 0.2543 0.1068 0.183 Uiso 1 1 calc R
C58 C 0.3465(6) 0.3063(6) 0.0668(2) 0.105(2) Uani 1 1 d .
N22 N 0.3110(6) 0.2971(6) 0.03989(17) 0.150(3) Uani 1 1 d .
N23 N 0.2400(4) 0.4794(4) 0.57282(11) 0.0734(12) Uani 1 1 d .
C60 C 0.1562(6) 0.7043(5) 0.56534(16) 0.125(2) Uani 1 1 d D
H60A H 0.2307 0.6948 0.5556 0.149 Uiso 1 1 calc R
H60B H 0.1574 0.7045 0.5924 0.149 Uiso 1 1 calc R
C59 C 0.1449(6) 0.6003(5) 0.55918(17) 0.128(3) Uani 1 1 d D
H59A H 0.0732 0.6082 0.5710 0.153 Uiso 1 1 calc R
H59B H 0.1340 0.6073 0.5321 0.153 Uiso 1 1 calc R
C62 C 0.0568(8) 0.9353(6) 0.54948(19) 0.163(3) Uani 1 1 d D
H62A H 0.0625 0.9397 0.5757 0.245 Uiso 1 1 calc R
H62B H -0.0155 1.0017 0.5383 0.245 Uiso 1 1 calc R
H62C H 0.1221 0.9371 0.5363 0.245 Uiso 1 1 calc R
C61 C 0.0588(5) 0.8218(5) 0.54658(16) 0.123(3) Uani 1 1 d D
H61A H 0.0577 0.8182 0.5198 0.148 Uiso 1 1 calc R
H61B H -0.0146 0.8286 0.5565 0.148 Uiso 1 1 calc R
C64 C 0.1778(8) 0.3885(8) 0.5260(2) 0.186(4) Uani 1 1 d D
H64A H 0.2518 0.3622 0.5131 0.223 Uiso 1 1 calc R
H64B H 0.1250 0.4697 0.5142 0.223 Uiso 1 1 calc R
C63 C 0.2001(7) 0.3897(8) 0.5665(2) 0.143(3) Uani 1 1 d D
H63A H 0.2600 0.3105 0.5776 0.172 Uiso 1 1 calc R
H63B H 0.1285 0.4076 0.5802 0.172 Uiso 1 1 calc R
C65 C 0.1270(8) 0.3133(8) 0.5187(3) 0.203(5) Uani 1 1 d D
H65A H 0.0683 0.3206 0.5375 0.243 Uiso 1 1 calc R
H65B H 0.0864 0.3462 0.4940 0.243 Uiso 1 1 calc R
C67 C 0.3450(6) 0.4598(5) 0.5489(2) 0.127(2) Uani 1 1 d D
H67A H 0.3165 0.4920 0.5228 0.152 Uiso 1 1 calc R
H67B H 0.3755 0.5076 0.5563 0.152 Uiso 1 1 calc R
C69 C 0.5498(6) 0.3266(6) 0.5264(2) 0.155(3) Uani 1 1 d D
H69A H 0.5200 0.3743 0.5015 0.186 Uiso 1 1 calc R
H69B H 0.5869 0.3615 0.5383 0.186 Uiso 1 1 calc R
C68 C 0.4468(5) 0.3367(6) 0.54953(18) 0.124(2) Uani 1 1 d D
H68A H 0.4186 0.2891 0.5406 0.149 Uiso 1 1 calc R
H68B H 0.4743 0.3021 0.5757 0.149 Uiso 1 1 calc R
C71 C 0.2734(7) 0.4573(7) 0.61307(19) 0.156(3) Uani 1 1 d D
H71A H 0.3192 0.4962 0.6146 0.188 Uiso 1 1 calc R
H71B H 0.3273 0.3725 0.6195 0.188 Uiso 1 1 calc R
C72 C 0.1882(7) 0.4895(9) 0.6447(2) 0.220(6) Uani 1 1 d D
H72A H 0.1540 0.4382 0.6461 0.264 Uiso 1 1 calc R
H72B H 0.1255 0.5694 0.6355 0.264 Uiso 1 1 calc R
C73 C 0.2122(10) 0.4896(11) 0.6852(2) 0.280(8) Uani 1 1 d D
H73A H 0.2570 0.5296 0.6869 0.335 Uiso 1 1 calc R
H73B H 0.1400 0.5264 0.6989 0.335 Uiso 1 1 calc R
N24 N 0.2420(4) 0.3016(4) 0.92841(11) 0.0722(11) Uani 1 1 d .
C75 C 0.2630(5) 0.3935(6) 0.94139(15) 0.105(2) Uani 1 1 d D
H75A H 0.2045 0.4712 0.9286 0.126 Uiso 1 1 calc R
H75B H 0.2485 0.3910 0.9684 0.126 Uiso 1 1 calc R
C77 C 0.3942(6) 0.4702(5) 0.95490(15) 0.101(2) Uani 1 1 d D
H77A H 0.3306 0.5497 0.9458 0.122 Uiso 1 1 calc R
H77B H 0.3845 0.4519 0.9819 0.122 Uiso 1 1 calc R
C76 C 0.3816(5) 0.3837(6) 0.93516(15) 0.0980(19) Uani 1 1 d D
H76A H 0.3924 0.4000 0.9081 0.118 Uiso 1 1 calc R
H76B H 0.4423 0.3033 0.9449 0.118 Uiso 1 1 calc R
C78 C 0.5083(6) 0.4711(8) 0.94960(18) 0.148(3) Uani 1 1 d D
H78A H 0.5717 0.3954 0.9609 0.222 Uiso 1 1 calc R
H78B H 0.5054 0.5324 0.9616 0.222 Uiso 1 1 calc R
H78C H 0.5210 0.4860 0.9229 0.222 Uiso 1 1 calc R
C79 C 0.3210(5) 0.1812(5) 0.95265(15) 0.0918(17) Uani 1 1 d .
H79A H 0.4018 0.1564 0.9456 0.110 Uiso 1 1 calc R
H79B H 0.3149 0.1925 0.9790 0.110 Uiso 1 1 calc R
C80 C 0.2983(6) 0.0822(5) 0.95049(18) 0.1038(19) Uani 1 1 d .
H80A H 0.3037 0.0698 0.9243 0.125 Uiso 1 1 calc R
H80B H 0.2189 0.1041 0.9585 0.125 Uiso 1 1 calc R
C81 C 0.3836(6) -0.0318(6) 0.9749(2) 0.131(2) Uani 1 1 d D
H81A H 0.4622 -0.0554 0.9657 0.157 Uiso 1 1 calc R
H81B H 0.3822 -0.0169 1.0006 0.157 Uiso 1 1 calc R
C87 C 0.2676(6) 0.2928(5) 0.88734(15) 0.114(2) Uani 1 1 d D
H87A H 0.2459 0.2371 0.8809 0.136 Uiso 1 1 calc R
H87B H 0.3521 0.2574 0.8849 0.136 Uiso 1 1 calc R
C83 C 0.1129(6) 0.3368(6) 0.9347(2) 0.121(2) Uani 1 1 d .
H83A H 0.0646 0.4165 0.9209 0.145 Uiso 1 1 calc R
H83B H 0.0965 0.2839 0.9236 0.145 Uiso 1 1 calc R
C84 C 0.0747(7) 0.3343(7) 0.9759(2) 0.144(3) Uani 1 1 d D
H84A H 0.1189 0.2532 0.9891 0.173 Uiso 1 1 calc R
H84B H 0.0968 0.3823 0.9875 0.173 Uiso 1 1 calc R
C88 C 0.2115(8) 0.4026(6) 0.85775(17) 0.174(4) Uani 1 1 d D
H88A H 0.2207 0.4638 0.8663 0.209 Uiso 1 1 calc R
H88B H 0.1278 0.4299 0.8566 0.209 Uiso 1 1 calc R
C85 C -0.0536(7) 0.3773(10) 0.9822(3) 0.200(4) Uani 1 1 d D
H85A H -0.0705 0.3943 1.0079 0.240 Uiso 1 1 calc R
H85B H -0.0990 0.4514 0.9650 0.240 Uiso 1 1 calc R
C82 C 0.3608(8) -0.1336(6) 0.9762(2) 0.166(3) Uani 1 1 d D
H82A H 0.2858 -0.1140 0.9872 0.249 Uiso 1 1 calc R
H82B H 0.4215 -0.2033 0.9914 0.249 Uiso 1 1 calc R
H82C H 0.3604 -0.1486 0.9509 0.249 Uiso 1 1 calc R
C70 C 0.6428(7) 0.2042(6) 0.5208(2) 0.182(4) Uani 1 1 d D
H70A H 0.6939 0.1655 0.5430 0.274 Uiso 1 1 calc R
H70B H 0.6878 0.2096 0.4991 0.274 Uiso 1 1 calc R
H70C H 0.6062 0.1590 0.5168 0.274 Uiso 1 1 calc R
F2 F 0.56750(19) 0.77777(19) 0.69170(6) 0.0582(6) Uani 1 1 d .
C66 C 0.2107(10) 0.1834(9) 0.5192(3) 0.263(6) Uani 1 1 d D
H66A H 0.2798 0.1736 0.5056 0.394 Uiso 1 1 calc R
H66B H 0.1733 0.1498 0.5072 0.394 Uiso 1 1 calc R
H66C H 0.2326 0.1437 0.5450 0.394 Uiso 1 1 calc R
C86 C -0.0945(11) 0.2925(10) 0.9767(4) 0.285(8) Uani 1 1 d D
H86A H -0.0372 0.2132 0.9877 0.427 Uiso 1 1 calc R
H86B H -0.1041 0.2959 0.9500 0.427 Uiso 1 1 calc R
H86C H -0.1684 0.3141 0.9887 0.427 Uiso 1 1 calc R
C89 C 0.2561(10) 0.3925(10) 0.81815(18) 0.259(7) Uani 1 1 d D
H89A H 0.2510 0.4676 0.8068 0.310 Uiso 1 1 calc R
H89B H 0.3387 0.3324 0.8199 0.310 Uiso 1 1 calc R
C74 C 0.283(3) 0.3586(11) 0.6995(8) 0.61(2) Uiso 1 1 d D
H74A H 0.3424 0.3438 0.7175 0.920 Uiso 1 1 calc R
H74B H 0.3201 0.3178 0.6785 0.920 Uiso 1 1 calc R
H74C H 0.2323 0.3302 0.7115 0.920 Uiso 1 1 calc R
C90 C 0.194(3) 0.362(3) 0.7918(9) 0.69(3) Uiso 1 1 d D
H90A H 0.1225 0.4318 0.7820 1.033 Uiso 1 1 calc R
H90B H 0.1765 0.3028 0.8054 1.033 Uiso 1 1 calc R
H90C H 0.2441 0.3308 0.7711 1.033 Uiso 1 1 calc R

loop_
_atom_site_aniso_label
_atom_site_aniso_U_11
_atom_site_aniso_U_22
_atom_site_aniso_U_33
_atom_site_aniso_U_23
_atom_site_aniso_U_13
_atom_site_aniso_U_12
S1 0.0605(8) 0.0952(10) 0.0685(8) -0.0163(7) -0.0042(6) -0.0448(7)
S4 0.0998(11) 0.0619(8) 0.0759(9) -0.0013(6) -0.0038(7) -0.0489(8)
S5 0.0727(9) 0.0640(8) 0.0783(9) -0.0224(6) 0.0049(7) -0.0181(7)
S3 0.0837(10) 0.0688(9) 0.0794(9) -0.0225(7) 0.0180(7) -0.0173(7)
S2 0.0982(11) 0.0704(9) 0.0993(10) -0.0103(7) 0.0028(8) -0.0525(8)
S6 0.0632(9) 0.1164(12) 0.0911(10) -0.0283(8) -0.0036(7) -0.0465(9)
F1 0.0567(16) 0.0617(15) 0.0616(15) -0.0142(11) 0.0012(11) -0.0319(13)
N1 0.068(3) 0.071(3) 0.049(2) -0.0104(18) 0.0051(18) -0.038(2)
C4 0.047(3) 0.036(2) 0.054(3) -0.0056(18) -0.002(2) -0.015(2)
C9 0.053(3) 0.072(3) 0.060(3) -0.001(2) -0.008(2) -0.034(3)
C5 0.045(3) 0.072(3) 0.060(3) -0.012(2) 0.003(2) -0.028(2)
C6 0.055(3) 0.070(3) 0.051(3) -0.007(2) -0.007(2) -0.024(3)
C7 0.050(3) 0.051(3) 0.051(3) 0.000(2) 0.005(2) -0.013(2)
C3 0.054(3) 0.052(3) 0.050(3) -0.0098(19) -0.004(2) -0.027(2)
C2 0.078(4) 0.093(4) 0.047(3) -0.004(2) -0.010(2) -0.050(3)
C8 0.050(3) 0.074(3) 0.074(4) -0.001(3) 0.008(3) -0.031(3)
C1 0.079(4) 0.099(4) 0.046(3) -0.002(2) -0.007(2) -0.049(3)
N3 0.042(2) 0.063(2) 0.051(2) -0.0078(17) -0.0002(16) -0.0282(18)
N2 0.061(3) 0.088(3) 0.048(2) -0.0054(19) -0.0064(18) -0.046(2)
N4 0.062(3) 0.070(3) 0.071(3) -0.003(2) 0.005(3) -0.021(2)
O1 0.094(3) 0.125(3) 0.063(2) 0.003(2) -0.004(2) -0.045(3)
O2 0.086(3) 0.137(4) 0.080(3) 0.005(2) 0.012(2) -0.055(3)
C13 0.045(3) 0.060(3) 0.075(3) -0.021(2) 0.003(2) -0.029(2)
C14 0.067(3) 0.066(3) 0.080(4) -0.024(3) 0.005(2) -0.042(3)
C12 0.054(3) 0.063(3) 0.075(3) -0.016(3) 0.008(2) -0.036(2)
C11 0.096(4) 0.093(4) 0.065(3) -0.007(3) 0.008(3) -0.068(3)
C15 0.065(3) 0.073(3) 0.072(3) -0.013(3) 0.007(2) -0.042(3)
C18 0.080(4) 0.067(3) 0.084(4) -0.013(3) 0.002(3) -0.048(3)
C16 0.050(3) 0.085(4) 0.072(4) -0.031(3) 0.008(2) -0.037(3)
C17 0.071(4) 0.075(4) 0.092(4) -0.038(3) 0.008(3) -0.038(3)
C10 0.081(4) 0.099(4) 0.058(3) -0.014(3) 0.011(3) -0.051(3)
N6 0.063(3) 0.056(2) 0.074(3) -0.017(2) 0.0048(19) -0.036(2)
N5 0.088(3) 0.071(3) 0.067(3) -0.008(2) 0.007(2) -0.052(2)
N7 0.061(3) 0.109(4) 0.093(4) -0.048(3) 0.012(2) -0.040(3)
O3 0.129(4) 0.145(4) 0.091(3) -0.040(3) 0.026(3) -0.085(3)
O4 0.129(4) 0.105(3) 0.117(3) -0.058(3) -0.005(3) -0.051(3)
C21 0.064(3) 0.057(3) 0.052(3) -0.012(2) 0.004(2) -0.031(2)
C20 0.078(4) 0.086(4) 0.061(3) -0.022(3) 0.009(3) -0.032(3)
C19 0.095(4) 0.086(4) 0.051(3) -0.020(3) 0.004(3) -0.046(3)
C22 0.057(3) 0.045(3) 0.069(3) -0.018(2) 0.004(2) -0.029(2)
C25 0.065(3) 0.049(3) 0.066(3) -0.008(2) -0.005(2) -0.028(3)
C27 0.065(3) 0.049(3) 0.062(3) -0.010(2) 0.005(2) -0.019(2)
C26 0.083(4) 0.063(3) 0.065(3) -0.019(2) 0.009(3) -0.038(3)
C24 0.066(3) 0.054(3) 0.086(4) -0.006(3) -0.008(3) -0.021(3)
C23 0.065(3) 0.059(3) 0.073(3) -0.019(2) 0.006(3) -0.023(3)
N9 0.058(2) 0.052(2) 0.061(2) -0.0136(18) 0.0035(18) -0.0218(18)
N8 0.070(3) 0.068(3) 0.054(2) -0.0198(19) 0.0087(19) -0.024(2)
N10 0.081(3) 0.067(3) 0.081(3) -0.005(2) -0.007(3) -0.040(3)
O5 0.095(3) 0.089(3) 0.089(3) 0.006(2) -0.019(2) -0.024(2)
O6 0.119(3) 0.093(3) 0.076(3) -0.019(2) 0.004(2) -0.037(3)
N11 0.067(3) 0.063(2) 0.049(2) -0.0073(18) -0.0026(18) -0.029(2)
C31 0.041(3) 0.052(3) 0.060(3) -0.007(2) -0.0001(19) -0.025(2)
C36 0.070(3) 0.060(3) 0.063(3) -0.011(2) -0.001(2) -0.040(3)
C30 0.051(3) 0.053(3) 0.058(3) -0.004(2) -0.001(2) -0.023(2)
C34 0.048(3) 0.067(3) 0.057(3) -0.017(2) 0.006(2) -0.030(2)
C29 0.088(4) 0.073(3) 0.054(3) 0.002(2) 0.002(2) -0.043(3)
C32 0.073(3) 0.057(3) 0.063(3) -0.007(2) 0.004(2) -0.034(3)
C35 0.063(3) 0.070(3) 0.070(3) -0.003(2) -0.004(2) -0.038(3)
C33 0.071(4) 0.069(3) 0.077(4) -0.021(3) 0.009(3) -0.040(3)
C28 0.087(4) 0.075(3) 0.054(3) -0.010(2) 0.008(2) -0.045(3)
N13 0.058(2) 0.048(2) 0.063(2) -0.0107(17) 0.0033(17) -0.0302(18)
N12 0.081(3) 0.053(2) 0.059(2) -0.0072(18) 0.0045(19) -0.038(2)
N14 0.068(3) 0.089(3) 0.068(3) -0.013(3) 0.000(2) -0.044(3)
O8 0.121(3) 0.128(3) 0.072(3) -0.024(2) 0.009(2) -0.076(3)
O7 0.137(4) 0.103(3) 0.086(3) -0.033(2) 0.002(2) -0.066(3)
C40 0.060(3) 0.046(2) 0.058(3) -0.011(2) -0.008(2) -0.028(2)
C41 0.064(3) 0.048(3) 0.061(3) -0.004(2) -0.010(2) -0.019(2)
C39 0.060(3) 0.051(3) 0.064(3) -0.016(2) 0.000(2) -0.029(2)
C42 0.064(3) 0.054(3) 0.066(3) -0.017(2) -0.001(2) -0.023(2)
C45 0.057(3) 0.053(3) 0.067(3) -0.017(2) -0.005(2) -0.014(2)
C43 0.076(4) 0.051(3) 0.058(3) -0.004(2) -0.014(2) -0.033(3)
C38 0.088(4) 0.067(3) 0.061(3) -0.015(2) 0.001(3) -0.028(3)
C44 0.072(4) 0.051(3) 0.082(4) -0.007(3) -0.014(3) -0.019(3)
C37 0.091(4) 0.078(3) 0.048(3) -0.018(2) -0.003(2) -0.037(3)
N16 0.058(2) 0.045(2) 0.057(2) -0.0103(17) -0.0049(18) -0.0159(18)
N15 0.062(3) 0.062(2) 0.054(2) -0.0159(18) -0.0011(18) -0.019(2)
N17 0.096(4) 0.057(3) 0.079(3) -0.003(2) -0.026(3) -0.038(3)
O10 0.118(3) 0.082(3) 0.094(3) 0.001(2) -0.039(2) -0.027(3)
O9 0.128(4) 0.100(3) 0.061(2) -0.011(2) -0.014(2) -0.043(3)
C49 0.043(3) 0.042(2) 0.068(3) -0.012(2) 0.002(2) -0.012(2)
C50 0.049(3) 0.067(3) 0.076(4) -0.011(2) 0.004(2) -0.027(2)
C48 0.053(3) 0.056(3) 0.081(4) -0.022(2) 0.002(3) -0.021(2)
C51 0.058(3) 0.064(3) 0.076(4) -0.014(2) 0.001(3) -0.022(3)
C54 0.053(3) 0.078(3) 0.080(4) -0.019(3) 0.004(3) -0.033(3)
C52 0.060(4) 0.049(3) 0.075(4) -0.005(2) 0.011(3) -0.019(2)
C47 0.073(4) 0.084(4) 0.075(4) -0.010(3) -0.015(3) -0.037(3)
C53 0.063(4) 0.070(3) 0.100(4) -0.016(3) 0.020(3) -0.030(3)
C46 0.079(4) 0.078(3) 0.055(3) 0.000(2) -0.007(3) -0.031(3)
N19 0.045(2) 0.067(2) 0.070(3) -0.0131(19) -0.0055(19) -0.0246(19)
N18 0.057(3) 0.085(3) 0.066(3) -0.010(2) -0.004(2) -0.039(2)
N20 0.088(4) 0.063(3) 0.087(4) -0.004(2) 0.014(3) -0.029(3)
O12 0.125(4) 0.124(4) 0.116(3) -0.022(3) 0.047(3) -0.079(3)
O11 0.117(4) 0.133(4) 0.083(3) 0.013(3) -0.005(3) -0.056(3)
C56 0.120(6) 0.145(7) 0.062(4) -0.031(4) 0.010(4) -0.058(5)
C55 0.130(6) 0.126(6) 0.083(4) -0.027(4) 0.000(4) -0.045(5)
N21 0.198(7) 0.203(7) 0.074(4) 0.008(4) -0.005(4) -0.110(6)
C57 0.169(7) 0.150(6) 0.073(4) -0.019(4) 0.009(4) -0.098(6)
C58 0.119(6) 0.114(5) 0.073(5) 0.010(4) 0.012(4) -0.059(4)
N22 0.172(6) 0.192(7) 0.076(4) -0.007(4) -0.010(4) -0.086(5)
N23 0.069(3) 0.086(3) 0.063(3) 0.013(2) -0.004(2) -0.043(3)
C60 0.179(8) 0.111(5) 0.074(4) -0.002(4) -0.009(4) -0.067(5)
C59 0.142(6) 0.104(5) 0.087(5) 0.009(4) -0.002(4) -0.030(5)
C62 0.250(10) 0.112(6) 0.102(5) -0.029(4) -0.009(5) -0.065(6)
C61 0.133(6) 0.107(5) 0.066(4) -0.005(3) -0.003(3) -0.015(5)
C64 0.123(8) 0.180(9) 0.255(13) -0.049(9) -0.022(7) -0.068(7)
C63 0.098(6) 0.186(9) 0.148(7) -0.018(6) 0.009(5) -0.074(6)
C65 0.140(9) 0.145(9) 0.314(14) 0.035(9) -0.061(8) -0.079(8)
C67 0.111(6) 0.103(6) 0.179(7) -0.023(5) -0.013(5) -0.061(5)
C69 0.098(6) 0.128(7) 0.234(9) -0.013(6) 0.034(6) -0.059(5)
C68 0.133(7) 0.126(6) 0.123(5) -0.024(4) -0.007(5) -0.069(6)
C71 0.197(9) 0.121(6) 0.106(6) 0.037(5) -0.045(6) -0.057(6)
C72 0.183(10) 0.209(11) 0.146(9) 0.017(7) 0.054(8) -0.024(8)
C73 0.216(12) 0.40(2) 0.085(6) 0.070(9) -0.013(6) -0.081(12)
N24 0.072(3) 0.074(3) 0.067(3) -0.024(2) -0.014(2) -0.028(2)
C75 0.132(6) 0.109(5) 0.077(4) -0.026(3) -0.016(4) -0.057(4)
C77 0.168(7) 0.106(5) 0.058(3) -0.016(3) 0.007(4) -0.089(5)
C76 0.106(5) 0.128(5) 0.077(4) -0.029(4) 0.015(3) -0.067(4)
C78 0.201(9) 0.223(9) 0.098(5) -0.047(5) 0.030(5) -0.160(8)
C79 0.070(4) 0.103(5) 0.098(4) -0.033(3) -0.003(3) -0.033(4)
C80 0.094(5) 0.089(4) 0.124(5) -0.021(4) -0.005(4) -0.040(4)
C81 0.116(6) 0.101(5) 0.173(7) -0.008(5) -0.042(5) -0.052(5)
C87 0.141(6) 0.128(6) 0.087(5) -0.039(4) -0.011(4) -0.069(5)
C83 0.103(6) 0.089(5) 0.151(7) -0.017(4) -0.031(5) -0.030(4)
C84 0.116(7) 0.160(7) 0.171(8) -0.068(6) 0.038(6) -0.070(6)
C88 0.266(11) 0.123(6) 0.109(6) 0.004(5) -0.065(6) -0.076(7)
C85 0.140(10) 0.184(11) 0.251(12) -0.059(9) -0.005(8) -0.052(8)
C82 0.181(9) 0.107(6) 0.189(8) 0.028(5) -0.038(6) -0.068(6)
C70 0.152(8) 0.170(9) 0.191(9) -0.035(7) 0.036(6) -0.055(7)
F2 0.0555(15) 0.0538(14) 0.0610(15) -0.0085(11) -0.0014(11) -0.0238(12)
C66 0.304(17) 0.206(13) 0.264(14) -0.025(11) 0.082(12) -0.127(13)
C86 0.216(14) 0.312(18) 0.304(16) 0.085(13) -0.033(11) -0.151(14)
C89 0.420(18) 0.238(12) 0.058(5) -0.015(6) -0.062(7) -0.113(12)

loop_
_atom_type_symbol
_atom_type_description
_atom_type_scat_dispersion_real
_atom_type_scat_dispersion_imag
_atom_type_scat_source
C C 0.0033 0.0016 'International Tables Vol C Tables 4.2.6.8 and 6.1.1.4'
H H 0.0000 0.0000 'International Tables Vol C Tables 4.2.6.8 and 6.1.1.4'
N N 0.0061 0.0033 'International Tables Vol C Tables 4.2.6.8 and 6.1.1.4'
O O 0.0106 0.0060 'International Tables Vol C Tables 4.2.6.8 and 6.1.1.4'
F F 0.0171 0.0103 'International Tables Vol C Tables 4.2.6.8 and 6.1.1.4'
S S 0.1246 0.1234 'International Tables Vol C Tables 4.2.6.8 and 6.1.1.4'

loop_
_geom_angle_atom_site_label_1
_geom_angle_atom_site_label_2
_geom_angle_atom_site_label_3
_geom_angle
C19 N1 C1 111.2(4)
C19 N1 C10 111.7(4)
C1 N1 C10 111.5(4)
N3 C4 C9 127.1(4)
N3 C4 C5 115.0(4)
C9 C4 C5 117.8(4)
C8 C9 C4 120.0(4)
C6 C5 C4 122.0(4)
C5 C6 C7 119.0(4)
C6 C7 C8 120.9(4)
C6 C7 N4 119.3(5)
C8 C7 N4 119.7(5)
N3 C3 N2 110.8(4)
N3 C3 S1 127.6(3)
N2 C3 S1 121.6(3)
N2 C2 C1 109.4(4)
C7 C8 C9 120.2(4)
N1 C1 C2 114.3(4)
C3 N3 C4 133.5(4)
C3 N2 C2 125.3(4)
O1 N4 O2 122.2(5)
O1 N4 C7 118.8(5)
O2 N4 C7 119.0(5)
N6 C13 C14 115.1(4)
N6 C13 C18 127.2(5)
C14 C13 C18 117.6(4)
C15 C14 C13 121.5(4)
N5 C12 N6 110.5(4)
N5 C12 S2 123.0(4)
N6 C12 S2 126.5(4)
N5 C11 C10 109.4(4)
C16 C15 C14 119.0(5)
C17 C18 C13 120.5(5)
C17 C16 C15 120.3(5)
C17 C16 N7 119.9(5)
C15 C16 N7 119.8(5)
C18 C17 C16 121.1(5)
N1 C10 C11 114.1(4)
C12 N6 C13 134.7(4)
C12 N5 C11 125.3(4)
O4 N7 O3 123.3(5)
O4 N7 C16 119.3(6)
O3 N7 C16 117.4(5)
N8 C21 N9 110.7(4)
N8 C21 S3 122.7(3)
N9 C21 S3 126.6(3)
N8 C20 C19 110.3(4)
N1 C19 C20 114.3(4)
C23 C22 C27 117.8(4)
C23 C22 N9 127.8(4)
C27 C22 N9 114.4(4)
C26 C25 C24 120.1(4)
C26 C25 N10 118.8(5)
C24 C25 N10 121.1(5)
C26 C27 C22 121.2(4)
C25 C26 C27 119.5(4)
C23 C24 C25 120.4(5)
C24 C23 C22 121.0(4)
C21 N9 C22 132.9(4)
C21 N8 C20 124.8(4)
O6 N10 O5 122.8(5)
O6 N10 C25 119.3(5)
O5 N10 C25 117.9(5)
C37 N11 C28 111.1(4)
C37 N11 C46 110.8(4)
C28 N11 C46 111.4(4)
C32 C31 C36 119.2(4)
C32 C31 N13 126.4(4)
C36 C31 N13 114.4(4)
C31 C36 C35 120.6(4)
N12 C30 N13 111.1(4)
N12 C30 S4 121.8(3)
N13 C30 S4 127.0(4)
C33 C34 C35 120.8(4)
C33 C34 N14 119.3(5)
C35 C34 N14 119.8(5)
N12 C29 C28 110.3(4)
C31 C32 C33 120.3(4)
C34 C35 C36 119.0(4)
C34 C33 C32 119.9(4)
N11 C28 C29 114.0(4)
C30 N13 C31 134.0(4)
C30 N12 C29 125.2(4)
O7 N14 O8 121.2(5)
O7 N14 C34 120.6(5)
O8 N14 C34 118.2(5)
C45 C40 N16 127.3(4)
C45 C40 C41 118.1(4)
N16 C40 C41 114.6(4)
C42 C41 C40 122.0(4)
N15 C39 N16 110.6(4)
N15 C39 S5 122.8(3)
N16 C39 S5 126.6(3)
C41 C42 C43 118.7(4)
C44 C45 C40 120.5(4)
C44 C43 C42 119.9(4)
C44 C43 N17 121.2(5)
C42 C43 N17 118.8(5)
N15 C38 C37 108.7(4)
C45 C44 C43 120.8(4)
N11 C37 C38 114.0(4)
C39 N16 C40 134.4(4)
C39 N15 C38 125.1(4)
O10 N17 O9 121.9(5)
O10 N17 C43 118.6(5)
O9 N17 C43 119.5(5)
C54 C49 N19 127.6(4)
C54 C49 C50 118.2(4)
N19 C49 C50 114.3(4)
C51 C50 C49 122.2(5)
N18 C48 N19 111.1(4)
N18 C48 S6 122.5(4)
N19 C48 S6 126.4(4)
C52 C51 C50 118.4(5)
C53 C54 C49 120.3(5)
C51 C52 C53 120.8(5)
C51 C52 N20 120.3(5)
C53 C52 N20 118.9(5)
N18 C47 C46 109.5(4)
C54 C53 C52 120.1(5)
N11 C46 C47 114.6(4)
C48 N19 C49 133.3(4)
C48 N18 C47 125.1(4)
O12 N20 O11 122.0(5)
O12 N20 C52 120.3(6)
O11 N20 C52 117.7(6)
N21 C56 C55 178.1(9)
N22 C58 C57 177.8(7)
C71 N23 C59 114.2(5)
C71 N23 C67 109.3(5)
C59 N23 C67 107.2(4)
C71 N23 C63 108.6(5)
C59 N23 C63 108.4(5)
C67 N23 C63 109.0(5)
C59 C60 C61 113.5(5)
N23 C59 C60 119.3(5)
C62 C61 C60 120.7(6)
C63 C64 C65 117.9(9)
C64 C63 N23 116.0(6)
C66 C65 C64 117.3(9)
C68 C67 N23 120.0(6)
C70 C69 C68 117.0(6)
C67 C68 C69 116.2(6)
N23 C71 C72 124.7(6)
C71 C72 C73 128.0(8)
C74 C73 C72 100.6(14)
C87 N24 C75 112.8(4)
C87 N24 C79 109.2(4)
C75 N24 C79 108.2(4)
C87 N24 C83 108.9(4)
C75 N24 C83 107.9(4)
C79 N24 C83 109.8(4)
C76 C75 N24 117.9(5)
C78 C77 C76 115.9(5)
C75 C76 C77 111.2(5)
C80 C79 N24 117.6(5)
C79 C80 C81 112.4(5)
C82 C81 C80 115.3(6)
N24 C87 C88 119.9(5)
C84 C83 N24 116.3(5)
C85 C84 C83 116.8(8)
C87 C88 C89 117.5(6)
C86 C85 C84 115.0(9)
C90 C89 C88 116.5(16)

loop_
_geom_bond_atom_site_label_1
_geom_bond_atom_site_label_2
_geom_bond_distance
S1 C3 1.673(4)
S4 C30 1.668(5)
S5 C39 1.669(4)
S3 C21 1.665(5)
S2 C12 1.665(5)
S6 C48 1.675(5)
N1 C19 1.460(6)
N1 C1 1.473(6)
N1 C10 1.473(6)
C4 N3 1.389(5)
C4 C9 1.393(6)
C4 C5 1.414(6)
C9 C8 1.381(6)
C5 C6 1.361(6)
C6 C7 1.373(6)
C7 C8 1.383(6)
C7 N4 1.447(6)
C3 N3 1.347(5)
C3 N2 1.353(5)
C2 N2 1.440(5)
C2 C1 1.514(6)
N4 O1 1.211(5)
N4 O2 1.220(5)
C13 N6 1.391(5)
C13 C14 1.392(6)
C13 C18 1.397(6)
C14 C15 1.382(6)
C12 N5 1.337(5)
C12 N6 1.368(5)
C11 N5 1.442(5)
C11 C10 1.511(6)
C15 C16 1.376(6)
C18 C17 1.360(6)
C16 C17 1.363(7)
C16 N7 1.442(6)
N7 O4 1.213(6)
N7 O3 1.239(6)
C21 N8 1.337(5)
C21 N9 1.366(5)
C20 N8 1.442(5)
C20 C19 1.530(7)
C22 C23 1.373(6)
C22 C27 1.395(6)
C22 N9 1.406(5)
C25 C26 1.363(6)
C25 C24 1.369(6)
C25 N10 1.446(6)
C27 C26 1.371(6)
C24 C23 1.365(6)
N10 O6 1.227(5)
N10 O5 1.243(5)
N11 C37 1.461(5)
N11 C28 1.466(5)
N11 C46 1.474(6)
C31 C32 1.378(6)
C31 C36 1.385(5)
C31 N13 1.404(5)
C36 C35 1.389(6)
C30 N12 1.341(5)
C30 N13 1.355(5)
C34 C33 1.372(6)
C34 C35 1.374(6)
C34 N14 1.429(6)
C29 N12 1.456(5)
C29 C28 1.516(6)
C32 C33 1.382(6)
N14 O7 1.218(5)
N14 O8 1.233(5)
C40 C45 1.379(6)
C40 N16 1.386(5)
C40 C41 1.399(6)
C41 C42 1.358(6)
C39 N15 1.349(5)
C39 N16 1.362(5)
C42 C43 1.392(6)
C45 C44 1.363(6)
C43 C44 1.375(6)
C43 N17 1.444(6)
C38 N15 1.440(5)
C38 C37 1.522(6)
N17 O10 1.223(5)
N17 O9 1.229(5)
C49 C54 1.380(6)
C49 N19 1.388(5)
C49 C50 1.398(6)
C50 C51 1.370(6)
C48 N18 1.334(6)
C48 N19 1.378(6)
C51 C52 1.368(7)
C54 C53 1.371(6)
C52 C53 1.392(7)
C52 N20 1.439(6)
C47 N18 1.458(6)
C47 C46 1.516(7)
N20 O12 1.230(6)
N20 O11 1.231(6)
C56 N21 1.092(8)
C56 C55 1.436(9)
C57 C58 1.414(9)
C58 N22 1.142(8)
N23 C71 1.466(7)
N23 C59 1.467(7)
N23 C67 1.506(7)
N23 C63 1.558(9)
C60 C59 1.4987(10)
C60 C61 1.4994(10)
C62 C61 1.4989(10)
C64 C63 1.4988(10)
C64 C65 1.4992(10)
C65 C66 1.4991(10)
C67 C68 1.4991(10)
C69 C70 1.4992(10)
C69 C68 1.4993(10)
C71 C72 1.4995(10)
C72 C73 1.5005(10)
C73 C74 1.5004(18)
N24 C87 1.497(6)
N24 C75 1.513(6)
N24 C79 1.526(6)
N24 C83 1.528(8)
C75 C76 1.4993(10)
C77 C78 1.4993(10)
C77 C76 1.514(7)
C79 C80 1.485(8)
C80 C81 1.501(8)
C81 C82 1.4997(10)
C87 C88 1.4993(10)
C83 C84 1.526(9)
C84 C85 1.4998(10)
C88 C89 1.5005(10)
C85 C86 1.4989(10)
C89 C90 1.502(3)
